data_2233198
loop_
_publ_author_name
'Tomura, Masaaki'
'Yamashita, Yoshiro'

_publ_section_title
;
 Bis(tetra-<i>n</i>-butylammonium)
 bis(5,6-dicyanopyrazine-2,3-dithiolato-\k^2^<i>S</i>,<i>S</i>')palladium(II)
;
_journal_coeditor_code HY2494
_journal_issue 1
_journal_name_full 'Acta Crystallographica Section E'
_journal_page_first m57
_journal_paper_doi 10.1107/S1600536811053402
_journal_volume 68
_journal_year 2012
_chemical_formula_iupac '(C16 H36 N)2 [Pd (C6 N4 S2)2]'
_chemical_formula_moiety '2(C16 H36 N +), C12 N8 Pd S4 2-'
_chemical_formula_sum 'C44 H72 N10 Pd S4'
_chemical_formula_weight 975.80
_chemical_melting_point 520.5
_chemical_name_systematic
;
Bis(tetra-<i>n</i>-butylammonium)
bis(5,6-dicyanopyrazine-2,3-dithiolato-\k^2^<i>S</i>,<i>S</i>')palladium(II)
;
_space_group_IT_number 2
_symmetry_cell_setting triclinic
_symmetry_space_group_name_Hall '-P 1'
_symmetry_space_group_name_H-M 'P -1'
_atom_sites_solution_hydrogens geom
_atom_sites_solution_primary direct
_atom_sites_solution_secondary difmap
_cell_angle_alpha 68.82(2)
_cell_angle_beta 87.74(3)
_cell_angle_gamma 80.16(3)
_cell_formula_units_Z 1
_cell_length_a 9.912(3)
_cell_length_b 10.635(4)
_cell_length_c 13.286(4)
_cell_measurement_reflns_used 24
_cell_measurement_temperature 296.0(10)
_cell_measurement_theta_max 22.71
_cell_measurement_theta_min 20.07
_cell_volume 1286.3(8)
_computing_cell_refinement
;
MSC/AFC Diffractometer Control Software (Molecular Structure Corporation,
1988)
;
_computing_data_collection
;
MSC/AFC Diffractometer Control Software (Molecular Structure Corporation,
1988)
;
_computing_data_reduction 'TEXSAN (Molecular Structure Corporation & Rigaku, 2000)'
_computing_molecular_graphics 'PLATON (Spek, 2009)'
_computing_publication_material 'SHELXL97 (Sheldrick, 2008)'
_computing_structure_refinement 'SHELXL97 (Sheldrick, 2008)'
_computing_structure_solution 'SIR97 (Altomare <i>et al.</i>, 1999)'
_diffrn_ambient_temperature 296.0(10)
_diffrn_measured_fraction_theta_full 1.000
_diffrn_measured_fraction_theta_max 0.821
_diffrn_measurement_device_type 'Rigaku AFC-7R'
_diffrn_measurement_method \w-2\q
_diffrn_radiation_monochromator 'graphite monochromator'
_diffrn_radiation_source 'rotating anode'
_diffrn_radiation_type MoK\a
_diffrn_radiation_wavelength 0.7107
_diffrn_reflns_av_R_equivalents 0.0865
_diffrn_reflns_av_sigmaI/netI 0.2686
_diffrn_reflns_limit_h_max 11
_diffrn_reflns_limit_h_min -12
_diffrn_reflns_limit_k_max 0
_diffrn_reflns_limit_k_min -12
_diffrn_reflns_limit_l_max 14
_diffrn_reflns_limit_l_min -15
_diffrn_reflns_number 5102
_diffrn_reflns_theta_full 25.00
_diffrn_reflns_theta_max 27.47
_diffrn_reflns_theta_min 1.64
_diffrn_standards_decay_% 0.994
_diffrn_standards_interval_count 150
_diffrn_standards_number 3
_exptl_absorpt_coefficient_mu 0.562
_exptl_absorpt_correction_type none
_exptl_crystal_colour Orange
_exptl_crystal_density_diffrn 1.260
_exptl_crystal_density_method 'not measured'
_exptl_crystal_description Needle
_exptl_crystal_F_000 516
_exptl_crystal_size_max 0.25
_exptl_crystal_size_mid 0.10
_exptl_crystal_size_min 0.05
_refine_diff_density_max 0.391
_refine_diff_density_min -0.413
_refine_ls_extinction_method none
_refine_ls_goodness_of_fit_ref 0.978
_refine_ls_hydrogen_treatment constr
_refine_ls_matrix_type full
_refine_ls_number_parameters 272
_refine_ls_number_reflns 4835
_refine_ls_number_restraints 0
_refine_ls_restrained_S_all 0.978
_refine_ls_R_factor_all 0.2713
_refine_ls_R_factor_gt 0.0928
_refine_ls_shift/su_max 0.000
_refine_ls_shift/su_mean 0.000
_refine_ls_structure_factor_coef Fsqd
_refine_ls_weighting_details 'calc w=1/[\s^2^(Fo^2^)+(0.0782P)^2^] where P=(Fo^2^+2Fc^2^)/3'
_refine_ls_weighting_scheme calc
_refine_ls_wR_factor_gt 0.1631
_refine_ls_wR_factor_ref 0.2218
_reflns_number_gt 1751
_reflns_number_total 4835
_reflns_threshold_expression I>2\s(I)
_cod_data_source_file hy2494.cif
_cod_data_source_block I
_cod_database_code 2233198
_cod_database_fobs_code 2233198

loop_
_symmetry_equiv_pos_as_xyz
'x, y, z'
'-x, -y, -z'

loop_
_atom_site_type_symbol
_atom_site_label
_atom_site_fract_x
_atom_site_fract_y
_atom_site_fract_z
_atom_site_U_iso_or_equiv
_atom_site_adp_type
_atom_site_calc_flag
_atom_site_refinement_flags
_atom_site_occupancy
_atom_site_symmetry_multiplicity
Pd Pd1 1.0000 0.5000 1.0000 0.0590(5) Uani d S 1 2
S S1 1.0651(3) 0.7047(3) 0.9048(2) 0.0750(9) Uani d . 1 1
S S2 0.7779(3) 0.5945(3) 0.9425(2) 0.0677(9) Uani d . 1 1
N N1 0.9253(10) 0.9342(10) 0.7768(7) 0.063(2) Uani d . 1 1
N N2 0.6744(9) 0.8402(11) 0.8066(8) 0.073(3) Uani d . 1 1
N N3 0.8122(11) 1.2596(11) 0.5958(9) 0.095(3) Uani d . 1 1
N N4 0.4777(11) 1.1342(12) 0.6318(11) 0.127(5) Uani d . 1 1
N N5 0.4587(7) 0.5033(8) 0.7369(6) 0.052(2) Uani d . 1 1
C C1 0.9162(9) 0.8100(12) 0.8408(7) 0.045(3) Uani d . 1 1
C C2 0.7894(11) 0.7582(11) 0.8586(8) 0.060(3) Uani d . 1 1
C C3 0.8115(12) 1.0150(12) 0.7253(9) 0.064(3) Uani d . 1 1
C C4 0.6864(11) 0.9648(13) 0.7422(10) 0.071(3) Uani d . 1 1
C C5 0.8184(11) 1.1533(14) 0.6519(10) 0.069(3) Uani d . 1 1
C C6 0.5674(13) 1.0600(13) 0.6803(10) 0.083(4) Uani d . 1 1
C C7 0.5687(9) 0.5275(10) 0.6517(7) 0.063(3) Uani d . 1 1
H H7A 0.6080 0.4405 0.6458 0.075 Uiso calc R 1 1
H H7B 0.5256 0.5859 0.5825 0.075 Uiso calc R 1 1
C C8 0.6833(10) 0.5921(11) 0.6738(8) 0.073(3) Uani d . 1 1
H H8A 0.7260 0.5351 0.7435 0.087 Uiso calc R 1 1
H H8B 0.6452 0.6807 0.6774 0.087 Uiso calc R 1 1
C C9 0.7918(11) 0.6105(11) 0.5879(8) 0.075(3) Uani d . 1 1
H H9A 0.7503 0.6704 0.5185 0.090 Uiso calc R 1 1
H H9B 0.8284 0.5226 0.5826 0.090 Uiso calc R 1 1
C C10 0.9092(11) 0.6720(12) 0.6152(9) 0.095(4) Uani d . 1 1
H H10A 0.8725 0.7576 0.6229 0.142 Uiso calc R 1 1
H H10B 0.9739 0.6868 0.5581 0.142 Uiso calc R 1 1
H H10C 0.9541 0.6100 0.6815 0.142 Uiso calc R 1 1
C C11 0.3911(9) 0.6377(9) 0.7481(7) 0.054(3) Uani d . 1 1
H H11A 0.3212 0.6181 0.8021 0.065 Uiso calc R 1 1
H H11B 0.4597 0.6734 0.7751 0.065 Uiso calc R 1 1
C C12 0.3266(12) 0.7474(11) 0.6475(9) 0.084(3) Uani d . 1 1
H H12A 0.2521 0.7167 0.6225 0.100 Uiso calc R 1 1
H H12B 0.3938 0.7660 0.5912 0.100 Uiso calc R 1 1
C C13 0.2724(13) 0.8766(12) 0.6698(10) 0.100(4) Uani d . 1 1
H H13A 0.2081 0.8558 0.7281 0.120 Uiso calc R 1 1
H H13B 0.3480 0.9069 0.6936 0.120 Uiso calc R 1 1
C C14 0.2024(14) 0.9909(12) 0.5733(11) 0.129(5) Uani d . 1 1
H H14A 0.2686 1.0215 0.5191 0.193 Uiso calc R 1 1
H H14B 0.1604 1.0655 0.5946 0.193 Uiso calc R 1 1
H H14C 0.1335 0.9589 0.5447 0.193 Uiso calc R 1 1
C C15 0.3575(9) 0.4356(10) 0.7003(7) 0.063(3) Uani d . 1 1
H H15A 0.4077 0.3556 0.6886 0.076 Uiso calc R 1 1
H H15B 0.3173 0.4985 0.6314 0.076 Uiso calc R 1 1
C C16 0.2417(10) 0.3915(11) 0.7775(8) 0.071(3) Uani d . 1 1
H H16A 0.1865 0.4712 0.7863 0.085 Uiso calc R 1 1
H H16B 0.2801 0.3307 0.8477 0.085 Uiso calc R 1 1
C C17 0.1509(10) 0.3179(11) 0.7340(8) 0.075(3) Uani d . 1 1
H H17A 0.1097 0.3800 0.6652 0.090 Uiso calc R 1 1
H H17B 0.2070 0.2405 0.7223 0.090 Uiso calc R 1 1
C C18 0.0388(11) 0.2682(13) 0.8123(10) 0.109(5) Uani d . 1 1
H H18A 0.0793 0.2112 0.8818 0.163 Uiso calc R 1 1
H H18B -0.0117 0.2167 0.7859 0.163 Uiso calc R 1 1
H H18C -0.0218 0.3455 0.8188 0.163 Uiso calc R 1 1
C C19 0.5197(10) 0.4106(11) 0.8485(8) 0.063(3) Uani d . 1 1
H H19A 0.5845 0.4567 0.8687 0.076 Uiso calc R 1 1
H H19B 0.4464 0.4019 0.8998 0.076 Uiso calc R 1 1
C C20 0.5915(11) 0.2686(11) 0.8611(8) 0.075(3) Uani d . 1 1
H H20A 0.6722 0.2735 0.8171 0.090 Uiso calc R 1 1
H H20B 0.5309 0.2209 0.8382 0.090 Uiso calc R 1 1
C C21 0.6318(13) 0.1934(12) 0.9792(9) 0.099(4) Uani d . 1 1
H H21A 0.6889 0.2447 1.0014 0.119 Uiso calc R 1 1
H H21B 0.5498 0.1893 1.0217 0.119 Uiso calc R 1 1
C C22 0.7070(16) 0.0519(14) 1.0024(11) 0.144(6) Uani d . 1 1
H H22A 0.6491 -0.0012 0.9846 0.216 Uiso calc R 1 1
H H22B 0.7324 0.0107 1.0777 0.216 Uiso calc R 1 1
H H22C 0.7878 0.0549 0.9600 0.216 Uiso calc R 1 1

loop_
_atom_site_aniso_label
_atom_site_aniso_U_11
_atom_site_aniso_U_22
_atom_site_aniso_U_33
_atom_site_aniso_U_12
_atom_site_aniso_U_13
_atom_site_aniso_U_23
Pd1 0.0540(9) 0.0755(11) 0.0521(8) -0.0223(7) 0.0036(6) -0.0235(7)
S1 0.0555(19) 0.082(2) 0.081(2) -0.0214(17) 0.0010(16) -0.0172(18)
S2 0.0515(18) 0.084(2) 0.0647(19) -0.0243(16) 0.0047(14) -0.0173(17)
N1 0.073(7) 0.072(7) 0.059(6) -0.019(6) 0.009(5) -0.037(6)
N2 0.055(6) 0.071(7) 0.098(7) -0.017(6) 0.014(5) -0.035(6)
N3 0.108(9) 0.065(8) 0.111(9) -0.014(7) -0.009(7) -0.031(7)
N4 0.071(8) 0.124(11) 0.190(13) 0.012(7) -0.055(8) -0.069(9)
N5 0.048(5) 0.061(6) 0.051(5) -0.009(4) 0.002(4) -0.027(5)
C1 0.041(6) 0.078(8) 0.038(6) -0.028(6) 0.015(5) -0.040(6)
C2 0.050(7) 0.072(8) 0.071(7) -0.008(6) 0.009(6) -0.042(7)
C3 0.069(8) 0.059(9) 0.074(8) -0.011(7) 0.024(7) -0.036(7)
C4 0.043(7) 0.063(9) 0.102(10) 0.003(7) -0.007(6) -0.029(8)
C5 0.062(8) 0.068(10) 0.081(9) -0.022(7) 0.006(6) -0.028(8)
C6 0.070(9) 0.083(10) 0.103(10) -0.022(8) -0.006(8) -0.038(8)
C7 0.055(7) 0.068(8) 0.055(6) -0.003(6) 0.002(5) -0.014(6)
C8 0.057(7) 0.084(9) 0.071(7) -0.017(6) 0.008(6) -0.019(6)
C9 0.081(8) 0.062(8) 0.075(8) -0.007(7) 0.017(6) -0.019(6)
C10 0.071(8) 0.102(10) 0.097(9) -0.031(8) 0.013(7) -0.014(8)
C11 0.054(6) 0.048(7) 0.056(6) 0.010(5) 0.007(5) -0.023(6)
C12 0.078(8) 0.065(8) 0.101(10) 0.003(7) -0.004(7) -0.029(8)
C13 0.101(10) 0.072(10) 0.119(11) -0.018(8) 0.029(9) -0.026(9)
C14 0.143(13) 0.075(10) 0.134(12) 0.028(9) -0.015(10) -0.016(10)
C15 0.063(7) 0.062(7) 0.064(7) -0.015(6) -0.012(6) -0.019(6)
C16 0.059(7) 0.089(9) 0.068(7) -0.011(7) 0.006(6) -0.035(7)
C17 0.064(7) 0.087(9) 0.082(8) -0.014(7) -0.010(6) -0.039(7)
C18 0.088(9) 0.138(12) 0.129(11) -0.062(9) 0.021(8) -0.066(10)
C19 0.056(7) 0.076(9) 0.072(8) -0.026(6) 0.007(6) -0.038(7)
C20 0.079(8) 0.080(9) 0.072(8) -0.013(7) -0.005(6) -0.033(7)
C21 0.102(10) 0.084(10) 0.094(10) 0.000(8) -0.038(8) -0.014(8)
C22 0.174(16) 0.094(12) 0.128(12) 0.010(11) -0.030(11) -0.008(10)

loop_
_atom_type_symbol
_atom_type_description
_atom_type_scat_dispersion_real
_atom_type_scat_dispersion_imag
_atom_type_scat_source
C C 0.0033 0.0016 'International Tables Vol C Tables 4.2.6.8 and 6.1.1.4'
H H 0.0000 0.0000 'International Tables Vol C Tables 4.2.6.8 and 6.1.1.4'
N N 0.0061 0.0033 'International Tables Vol C Tables 4.2.6.8 and 6.1.1.4'
Pd Pd -0.9988 1.0072 'International Tables Vol C Tables 4.2.6.8 and 6.1.1.4'
S S 0.1246 0.1234 'International Tables Vol C Tables 4.2.6.8 and 6.1.1.4'

loop_
_geom_angle_atom_site_label_1
_geom_angle_atom_site_label_2
_geom_angle_atom_site_label_3
_geom_angle_site_symmetry_1
_geom_angle_site_symmetry_3
_geom_angle
S1 Pd1 S1 2_767 . 180.00(15)
S1 Pd1 S2 2_767 . 90.61(10)
S1 Pd1 S2 . . 89.39(10)
S1 Pd1 S2 2_767 2_767 89.39(10)
S1 Pd1 S2 . 2_767 90.61(10)
S2 Pd1 S2 . 2_767 180.0
C1 S1 Pd1 . . 104.8(4)
C2 S2 Pd1 . . 103.6(4)
C1 N1 C3 . . 118.1(9)
C4 N2 C2 . . 117.0(9)
C15 N5 C7 . . 105.9(7)
C15 N5 C11 . . 112.2(7)
C7 N5 C11 . . 110.8(7)
C15 N5 C19 . . 110.3(7)
C7 N5 C19 . . 111.4(7)
C11 N5 C19 . . 106.3(7)
N1 C1 C2 . . 122.7(11)
N1 C1 S1 . . 117.7(7)
C2 C1 S1 . . 119.6(9)
N2 C2 C1 . . 119.2(11)
N2 C2 S2 . . 118.3(8)
C1 C2 S2 . . 122.5(9)
N1 C3 C4 . . 119.6(11)
N1 C3 C5 . . 119.5(10)
C4 C3 C5 . . 120.8(12)
N2 C4 C3 . . 123.5(11)
N2 C4 C6 . . 120.8(10)
C3 C4 C6 . . 115.7(12)
N3 C5 C3 . . 174.2(13)
N4 C6 C4 . . 178.9(15)
C8 C7 N5 . . 114.8(8)
C8 C7 H7A . . 108.6
N5 C7 H7A . . 108.6
C8 C7 H7B . . 108.6
N5 C7 H7B . . 108.6
H7A C7 H7B . . 107.5
C7 C8 C9 . . 112.6(9)
C7 C8 H8A . . 109.1
C9 C8 H8A . . 109.1
C7 C8 H8B . . 109.1
C9 C8 H8B . . 109.1
H8A C8 H8B . . 107.8
C8 C9 C10 . . 111.1(9)
C8 C9 H9A . . 109.4
C10 C9 H9A . . 109.4
C8 C9 H9B . . 109.4
C10 C9 H9B . . 109.4
H9A C9 H9B . . 108.0
C9 C10 H10A . . 109.5
C9 C10 H10B . . 109.5
H10A C10 H10B . . 109.5
C9 C10 H10C . . 109.5
H10A C10 H10C . . 109.5
H10B C10 H10C . . 109.5
C12 C11 N5 . . 116.3(8)
C12 C11 H11A . . 108.2
N5 C11 H11A . . 108.2
C12 C11 H11B . . 108.2
N5 C11 H11B . . 108.2
H11A C11 H11B . . 107.4
C11 C12 C13 . . 110.0(9)
C11 C12 H12A . . 109.7
C13 C12 H12A . . 109.7
C11 C12 H12B . . 109.7
C13 C12 H12B . . 109.7
H12A C12 H12B . . 108.2
C14 C13 C12 . . 113.4(11)
C14 C13 H13A . . 108.9
C12 C13 H13A . . 108.9
C14 C13 H13B . . 108.9
C12 C13 H13B . . 108.9
H13A C13 H13B . . 107.7
C13 C14 H14A . . 109.5
C13 C14 H14B . . 109.5
H14A C14 H14B . . 109.5
C13 C14 H14C . . 109.5
H14A C14 H14C . . 109.5
H14B C14 H14C . . 109.5
N5 C15 C16 . . 115.8(7)
N5 C15 H15A . . 108.3
C16 C15 H15A . . 108.3
N5 C15 H15B . . 108.3
C16 C15 H15B . . 108.3
H15A C15 H15B . . 107.4
C15 C16 C17 . . 110.7(8)
C15 C16 H16A . . 109.5
C17 C16 H16A . . 109.5
C15 C16 H16B . . 109.5
C17 C16 H16B . . 109.5
H16A C16 H16B . . 108.1
C18 C17 C16 . . 111.2(8)
C18 C17 H17A . . 109.4
C16 C17 H17A . . 109.4
C18 C17 H17B . . 109.4
C16 C17 H17B . . 109.4
H17A C17 H17B . . 108.0
C17 C18 H18A . . 109.5
C17 C18 H18B . . 109.5
H18A C18 H18B . . 109.5
C17 C18 H18C . . 109.5
H18A C18 H18C . . 109.5
H18B C18 H18C . . 109.5
C20 C19 N5 . . 117.6(8)
C20 C19 H19A . . 107.9
N5 C19 H19A . . 107.9
C20 C19 H19B . . 107.9
N5 C19 H19B . . 107.9
H19A C19 H19B . . 107.2
C19 C20 C21 . . 107.8(9)
C19 C20 H20A . . 110.1
C21 C20 H20A . . 110.1
C19 C20 H20B . . 110.1
C21 C20 H20B . . 110.1
H20A C20 H20B . . 108.5
C22 C21 C20 . . 113.3(11)
C22 C21 H21A . . 108.9
C20 C21 H21A . . 108.9
C22 C21 H21B . . 108.9
C20 C21 H21B . . 108.9
H21A C21 H21B . . 107.7
C21 C22 H22A . . 109.5
C21 C22 H22B . . 109.5
H22A C22 H22B . . 109.5
C21 C22 H22C . . 109.5
H22A C22 H22C . . 109.5
H22B C22 H22C . . 109.5

loop_
_geom_bond_atom_site_label_1
_geom_bond_atom_site_label_2
_geom_bond_site_symmetry_2
_geom_bond_distance
Pd1 S1 2_767 2.276(3)
Pd1 S1 . 2.276(3)
Pd1 S2 . 2.294(3)
Pd1 S2 2_767 2.294(3)
S1 C1 . 1.732(10)
S2 C2 . 1.716(11)
N1 C1 . 1.304(11)
N1 C3 . 1.336(12)
N2 C4 . 1.315(12)
N2 C2 . 1.351(12)
N3 C5 . 1.100(12)
N4 C6 . 1.126(13)
N5 C15 . 1.516(10)
N5 C7 . 1.525(10)
N5 C11 . 1.527(10)
N5 C19 . 1.532(11)
C1 C2 . 1.434(12)
C3 C4 . 1.412(14)
C3 C5 . 1.452(15)
C4 C6 . 1.469(16)
C7 C8 . 1.513(12)
C7 H7A . 0.9700
C7 H7B . 0.9700
C8 C9 . 1.520(12)
C8 H8A . 0.9700
C8 H8B . 0.9700
C9 C10 . 1.542(13)
C9 H9A . 0.9700
C9 H9B . 0.9700
C10 H10A . 0.9600
C10 H10B . 0.9600
C10 H10C . 0.9600
C11 C12 . 1.497(12)
C11 H11A . 0.9700
C11 H11B . 0.9700
C12 C13 . 1.514(14)
C12 H12A . 0.9700
C12 H12B . 0.9700
C13 C14 . 1.503(15)
C13 H13A . 0.9700
C13 H13B . 0.9700
C14 H14A . 0.9600
C14 H14B . 0.9600
C14 H14C . 0.9600
C15 C16 . 1.527(12)
C15 H15A . 0.9700
C15 H15B . 0.9700
C16 C17 . 1.537(12)
C16 H16A . 0.9700
C16 H16B . 0.9700
C17 C18 . 1.519(13)
C17 H17A . 0.9700
C17 H17B . 0.9700
C18 H18A . 0.9600
C18 H18B . 0.9600
C18 H18C . 0.9600
C19 C20 . 1.508(13)
C19 H19A . 0.9700
C19 H19B . 0.9700
C20 C21 . 1.514(13)
C20 H20A . 0.9700
C20 H20B . 0.9700
C21 C22 . 1.488(15)
C21 H21A . 0.9700
C21 H21B . 0.9700
C22 H22A . 0.9600
C22 H22B . 0.9600
C22 H22C . 0.9600

loop_
_geom_torsion_atom_site_label_1
_geom_torsion_atom_site_label_2
_geom_torsion_atom_site_label_3
_geom_torsion_atom_site_label_4
_geom_torsion_site_symmetry_1
_geom_torsion
S2 Pd1 S1 C1 . -2.2(3)
S2 Pd1 S1 C1 2_767 177.8(3)
S1 Pd1 S2 C2 2_767 -177.6(3)
S1 Pd1 S2 C2 . 2.4(3)
C3 N1 C1 C2 . -0.7(13)
C3 N1 C1 S1 . 178.5(7)
Pd1 S1 C1 N1 . -177.7(6)
Pd1 S1 C1 C2 . 1.6(7)
C4 N2 C2 C1 . -0.4(14)
C4 N2 C2 S2 . -179.5(8)
N1 C1 C2 N2 . 0.6(14)
S1 C1 C2 N2 . -178.6(7)
N1 C1 C2 S2 . 179.7(7)
S1 C1 C2 S2 . 0.5(11)
Pd1 S2 C2 N2 . 176.8(7)
Pd1 S2 C2 C1 . -2.3(8)
C1 N1 C3 C4 . 0.6(14)
C1 N1 C3 C5 . -178.9(8)
C2 N2 C4 C3 . 0.3(16)
C2 N2 C4 C6 . 178.5(9)
N1 C3 C4 N2 . -0.4(16)
C5 C3 C4 N2 . 179.2(10)
N1 C3 C4 C6 . -178.7(9)
C5 C3 C4 C6 . 0.8(15)
C15 N5 C7 C8 . -178.6(9)
C11 N5 C7 C8 . 59.4(10)
C19 N5 C7 C8 . -58.7(11)
N5 C7 C8 C9 . 178.5(8)
C7 C8 C9 C10 . -178.1(9)
C15 N5 C11 C12 . -60.9(10)
C7 N5 C11 C12 . 57.3(10)
C19 N5 C11 C12 . 178.5(8)
N5 C11 C12 C13 . -176.3(8)
C11 C12 C13 C14 . -178.4(10)
C7 N5 C15 C16 . 175.8(8)
C11 N5 C15 C16 . -63.1(11)
C19 N5 C15 C16 . 55.2(11)
N5 C15 C16 C17 . -177.1(8)
C15 C16 C17 C18 . 177.6(10)
C15 N5 C19 C20 . 57.1(10)
C7 N5 C19 C20 . -60.2(11)
C11 N5 C19 C20 . 179.0(8)
N5 C19 C20 C21 . -175.2(8)
C19 C20 C21 C22 . -178.6(11)
